data_7002942
loop_
_publ_author_name
'Kouroulis, K. N.'
'Hadjikakou, S. K.'
'Kourkoumelis, N.'
'Kubicki, M.'
'Male, L.'
'Hursthouse, M.'
'Skoulika, S.'
'Metsios, A. K.'
'Tyurin, V. Y.'
'Dolganov, A. V.'
'Milaeva, E. R.'
'Hadjiliadis, N.'

_publ_section_title
;
 Synthesis, structural characterization and in vitro cytotoxicity of
 new Au(III) and Au(I) complexes with thioamides
;
_journal_coden_ASTM DTARAF
_journal_issue 47
_journal_name_full 'Dalton Transactions'
_journal_page_first 10446
_journal_page_last 10456
_journal_paper_doi 10.1039/b909587j
_journal_year 2009
_chemical_formula_moiety 'C7 H6 N S, Au Cl4'
_chemical_formula_sum 'C7 H6 Au Cl4 N S'
_chemical_formula_weight 474.95
_chemical_name_common 'Benzothiazolium tetrachloroaurate(iii)'
_chemical_name_systematic 'Benzothiazolium tetrachloroaurate(III)'
_space_group_IT_number 61
_symmetry_cell_setting orthorhombic
_symmetry_space_group_name_Hall '-P 2ac 2ab'
_symmetry_space_group_name_H-M 'P b c a'
_atom_sites_solution_hydrogens geom
_atom_sites_solution_primary direct
_atom_sites_solution_secondary difmap
_audit_creation_method SHELXL-97
_cell_angle_alpha 90.00
_cell_angle_beta 90.00
_cell_angle_gamma 90.00
_cell_formula_units_Z 8
_cell_length_a 15.3524(4)
_cell_length_b 7.7452(2)
_cell_length_c 19.3505(3)
_cell_measurement_reflns_used 19111
_cell_measurement_temperature 120(2)
_cell_measurement_theta_max 27.48
_cell_measurement_theta_min 2.91
_cell_volume 2300.92(9)
_computing_cell_refinement 'DENZO (Otwinowski & Minor, 1997) & COLLECT (Hooft, R.W.W., 1998)'
_computing_data_collection 'COLLECT (Hooft, R.W.W., 1998)'
_computing_data_reduction 'DENZO (Otwinowski & Minor, 1997) & COLLECT (Hooft, R.W.W., 1998)'
_computing_molecular_graphics 'PLATON/PLUTON (Spek, A. L., 1998)'
_computing_publication_material 'WinGX (Farrugia, 1999)'
_computing_structure_refinement 'SHELXL-97 (Sheldrick, 1997)'
_computing_structure_solution 'SIR92 (Altomare, A., Cascarano, G., Giacovazzo, C. & Guagliardi, A, 1993)'
_diffrn_ambient_temperature 120(2)
_diffrn_detector_area_resol_mean 9.091
_diffrn_measured_fraction_theta_full 0.998
_diffrn_measured_fraction_theta_max 0.998
_diffrn_measurement_device_type 'Bruker-Nonius Roper CCD camera on \k-goniostat'
_diffrn_measurement_method '\f & \w scans'
_diffrn_radiation_monochromator graphite
_diffrn_radiation_source 'Bruker-Nonius FR591 rotating anode'
_diffrn_radiation_type MoK\a
_diffrn_radiation_wavelength 0.71073
_diffrn_reflns_av_R_equivalents 0.0583
_diffrn_reflns_av_sigmaI/netI 0.0342
_diffrn_reflns_limit_h_max 19
_diffrn_reflns_limit_h_min -19
_diffrn_reflns_limit_k_max 10
_diffrn_reflns_limit_k_min -10
_diffrn_reflns_limit_l_max 24
_diffrn_reflns_limit_l_min -25
_diffrn_reflns_number 27049
_diffrn_reflns_theta_full 27.48
_diffrn_reflns_theta_max 27.48
_diffrn_reflns_theta_min 3.13
_exptl_absorpt_coefficient_mu 13.855
_exptl_absorpt_correction_T_max 0.7456
_exptl_absorpt_correction_T_min 0.5319
_exptl_absorpt_correction_type multi-scan
_exptl_absorpt_process_details 'SADABS 2007/2 (Sheldrick, G.M., 2007)'
_exptl_crystal_colour 'Pale brown'
_exptl_crystal_density_diffrn 2.742
_exptl_crystal_density_method 'not measured'
_exptl_crystal_description Needle
_exptl_crystal_F_000 1744
_exptl_crystal_size_max 0.23
_exptl_crystal_size_mid 0.02
_exptl_crystal_size_min 0.01
_refine_diff_density_max 1.305
_refine_diff_density_min -1.822
_refine_diff_density_rms 0.208
_refine_ls_extinction_method none
_refine_ls_goodness_of_fit_ref 1.062
_refine_ls_hydrogen_treatment constr
_refine_ls_matrix_type full
_refine_ls_number_parameters 127
_refine_ls_number_reflns 2623
_refine_ls_number_restraints 0
_refine_ls_restrained_S_all 1.062
_refine_ls_R_factor_all 0.0357
_refine_ls_R_factor_gt 0.0268
_refine_ls_shift/su_max 0.001
_refine_ls_shift/su_mean 0.000
_refine_ls_structure_factor_coef Fsqd
_refine_ls_weighting_details 'calc w=1/[\s^2^(Fo^2^)+(0.0255P)^2^+5.4614P] where P=(Fo^2^+2Fc^2^)/3'
_refine_ls_weighting_scheme calc
_refine_ls_wR_factor_gt 0.0575
_refine_ls_wR_factor_ref 0.0604
_reflns_number_gt 2225
_reflns_number_total 2623
_reflns_threshold_expression >2sigma(I)
_cod_data_source_file B909587J.txt
_cod_data_source_block 1
_cod_depositor_comments
;
The following automatic conversions were performed:
'_symmetry_cell_setting' value 'Orthorhombic' changed to 'orthorhombic'
according to '/home/saulius/struct/CIF-dictionaries/cif_core.dic'
dictionary named 'cif_core.dic' version 2.4.1 from 2010-06-29.

Automatic conversion script
Id: cif_fix_enum 1527 2010-12-29 10:47:43Z saulius 
;
_cod_original_sg_symbol_H-M 'P bca'
_cod_database_code 7002942

loop_
_symmetry_equiv_pos_as_xyz
'x, y, z'
'-x+1/2, -y, z+1/2'
'x+1/2, -y+1/2, -z'
'-x, y+1/2, -z+1/2'
'-x, -y, -z'
'x-1/2, y, -z-1/2'
'-x-1/2, y-1/2, z'
'x, -y-1/2, z-1/2'

loop_
_atom_site_label
_atom_site_type_symbol
_atom_site_fract_x
_atom_site_fract_y
_atom_site_fract_z
_atom_site_U_iso_or_equiv
_atom_site_adp_type
_atom_site_occupancy
_atom_site_symmetry_multiplicity
_atom_site_calc_flag
_atom_site_refinement_flags
_atom_site_disorder_assembly
_atom_site_disorder_group
C1 C 0.0706(3) 0.1480(6) 0.6184(2) 0.0159(11) Uani 1 1 d . . .
H1 H 0.0913 0.1150 0.6627 0.019 Uiso 1 1 calc R . .
C2 C 0.0443(3) 0.2080(6) 0.4976(2) 0.0129(10) Uani 1 1 d . . .
C3 C 0.0395(3) 0.2306(6) 0.4251(2) 0.0147(11) Uani 1 1 d . . .
H3 H 0.0852 0.1945 0.3954 0.018 Uiso 1 1 calc R . .
C4 C -0.0350(4) 0.3080(6) 0.3999(3) 0.0193(12) Uani 1 1 d . . .
H4 H -0.0412 0.3226 0.3514 0.023 Uiso 1 1 calc R . .
C5 C -0.1022(3) 0.3659(6) 0.4436(3) 0.0187(11) Uani 1 1 d . . .
H5 H -0.1521 0.4197 0.4241 0.022 Uiso 1 1 calc R . .
C6 C -0.0969(3) 0.3458(6) 0.5143(3) 0.0156(10) Uani 1 1 d . . .
H6 H -0.1416 0.3865 0.5441 0.019 Uiso 1 1 calc R . .
C7 C -0.0233(3) 0.2632(6) 0.5400(2) 0.0133(10) Uani 1 1 d . . .
N1 N -0.0046(3) 0.2242(5) 0.60900(19) 0.0150(9) Uani 1 1 d . . .
H1A H -0.0403 0.2487 0.6432 0.018 Uiso 1 1 calc R . .
S1 S 0.12752(9) 0.11343(16) 0.54529(6) 0.0162(3) Uani 1 1 d . . .
Au1 Au 0.762841(12) 0.97059(2) 0.723121(8) 0.01032(8) Uani 1 1 d . . .
Cl1 Cl 0.78010(9) 1.08082(16) 0.61426(6) 0.0183(3) Uani 1 1 d . . .
Cl2 Cl 0.61488(8) 0.97963(16) 0.71007(6) 0.0171(3) Uani 1 1 d . . .
Cl3 Cl 0.74370(8) 0.85957(16) 0.83128(6) 0.0169(3) Uani 1 1 d . . .
Cl4 Cl 0.91020(8) 0.96550(16) 0.73800(6) 0.0174(3) Uani 1 1 d . . .

loop_
_atom_site_aniso_label
_atom_site_aniso_U_11
_atom_site_aniso_U_22
_atom_site_aniso_U_33
_atom_site_aniso_U_23
_atom_site_aniso_U_13
_atom_site_aniso_U_12
C1 0.020(3) 0.018(3) 0.010(2) 0.0023(19) 0.001(2) -0.003(2)
C2 0.017(3) 0.007(2) 0.015(2) -0.0002(17) 0.000(2) -0.0038(19)
C3 0.020(3) 0.015(3) 0.009(2) -0.0024(18) 0.005(2) -0.006(2)
C4 0.029(3) 0.018(3) 0.011(2) 0.0042(19) -0.001(2) -0.005(2)
C5 0.014(3) 0.015(3) 0.026(3) 0.006(2) -0.007(2) 0.000(2)
C6 0.016(3) 0.007(2) 0.024(3) 0.0004(19) 0.002(2) -0.0041(19)
C7 0.016(3) 0.011(2) 0.012(2) -0.0021(17) 0.000(2) -0.0021(19)
N1 0.017(2) 0.021(2) 0.007(2) -0.0010(15) 0.0054(17) -0.0025(18)
S1 0.0129(7) 0.0204(7) 0.0153(6) -0.0007(5) -0.0016(5) 0.0022(5)
Au1 0.00987(12) 0.01106(12) 0.01002(12) -0.00122(7) -0.00030(7) -0.00058(6)
Cl1 0.0193(7) 0.0239(7) 0.0116(6) 0.0036(5) 0.0000(5) -0.0028(5)
Cl2 0.0111(7) 0.0227(6) 0.0175(6) -0.0036(5) -0.0016(5) 0.0013(5)
Cl3 0.0181(7) 0.0191(7) 0.0134(6) 0.0027(5) 0.0002(5) 0.0004(4)
Cl4 0.0116(7) 0.0255(7) 0.0152(5) -0.0022(5) -0.0013(5) -0.0011(5)

loop_
_atom_type_symbol
_atom_type_description
_atom_type_scat_dispersion_real
_atom_type_scat_dispersion_imag
_atom_type_scat_source
C C 0.0033 0.0016 'International Tables Vol C Tables 4.2.6.8 and 6.1.1.4'
H H 0.0000 0.0000 'International Tables Vol C Tables 4.2.6.8 and 6.1.1.4'
N N 0.0061 0.0033 'International Tables Vol C Tables 4.2.6.8 and 6.1.1.4'
S S 0.1246 0.1234 'International Tables Vol C Tables 4.2.6.8 and 6.1.1.4'
Au Au -2.0133 8.8022 'International Tables Vol C Tables 4.2.6.8 and 6.1.1.4'
Cl Cl 0.1484 0.1585 'International Tables Vol C Tables 4.2.6.8 and 6.1.1.4'

loop_
_geom_angle_atom_site_label_1
_geom_angle_atom_site_label_2
_geom_angle_atom_site_label_3
_geom_angle
_geom_angle_site_symmetry_1
_geom_angle_site_symmetry_3
_geom_angle_publ_flag
N1 C1 S1 114.4(4) . . ?
N1 C1 H1 122.8 . . ?
S1 C1 H1 122.8 . . ?
C7 C2 C3 120.5(5) . . ?
C7 C2 S1 111.4(3) . . ?
C3 C2 S1 128.1(4) . . ?
C4 C3 C2 116.6(5) . . ?
C4 C3 H3 121.7 . . ?
C2 C3 H3 121.7 . . ?
C3 C4 C5 122.2(5) . . ?
C3 C4 H4 118.9 . . ?
C5 C4 H4 118.9 . . ?
C6 C5 C4 121.1(5) . . ?
C6 C5 H5 119.4 . . ?
C4 C5 H5 119.4 . . ?
C5 C6 C7 117.1(5) . . ?
C5 C6 H6 121.5 . . ?
C7 C6 H6 121.5 . . ?
C6 C7 C2 122.4(4) . . ?
C6 C7 N1 127.5(5) . . ?
C2 C7 N1 110.1(4) . . ?
C1 N1 C7 114.3(4) . . ?
C1 N1 H1A 122.9 . . ?
C7 N1 H1A 122.9 . . ?
C1 S1 C2 89.8(2) . . ?
Cl4 Au1 Cl3 90.31(4) . . ?
Cl4 Au1 Cl2 178.81(4) . . ?
Cl3 Au1 Cl2 89.14(4) . . ?
Cl4 Au1 Cl1 90.45(5) . . ?
Cl3 Au1 Cl1 179.20(5) . . ?
Cl2 Au1 Cl1 90.11(5) . . ?

loop_
_geom_bond_atom_site_label_1
_geom_bond_atom_site_label_2
_geom_bond_distance
_geom_bond_site_symmetry_2
_geom_bond_publ_flag
C1 N1 1.308(7) . ?
C1 S1 1.684(5) . ?
C1 H1 0.9500 . ?
C2 C7 1.391(7) . ?
C2 C3 1.415(7) . ?
C2 S1 1.738(5) . ?
C3 C4 1.381(7) . ?
C3 H3 0.9500 . ?
C4 C5 1.408(7) . ?
C4 H4 0.9500 . ?
C5 C6 1.379(7) . ?
C5 H5 0.9500 . ?
C6 C7 1.390(7) . ?
C6 H6 0.9500 . ?
C7 N1 1.398(6) . ?
N1 H1A 0.8800 . ?
Au1 Cl4 2.2808(13) . ?
Au1 Cl3 2.2816(12) . ?
Au1 Cl2 2.2867(13) . ?
Au1 Cl1 2.2884(12) . ?

loop_
_geom_hbond_atom_site_label_D
_geom_hbond_atom_site_label_H
_geom_hbond_atom_site_label_A
_geom_hbond_distance_DH
_geom_hbond_distance_HA
_geom_hbond_distance_DA
_geom_hbond_angle_DHA
_geom_hbond_site_symmetry_A
N1 H1A Cl2 0.88 2.49 3.257(4) 146.5 7_655
